data_7056124
loop_
_publ_author_name
'Shit, Madhusudan'
'Bera, Sachinath'
'Maity, Suvendu'
'Weyhermueller, Thomas'
'Ghosh, Prasanta'

_publ_section_title
;
 Coordination of o-benzosemiquinonate, o-iminobenzosemiquinonate and
 aldimine anion radicals to oxidovanadium(IV)
;
_journal_name_full 'New J. Chem.'
_journal_paper_doi 10.1039/C7NJ00186J
_journal_year 2017
_chemical_formula_sum 'C32.5 H23 Cl N4 O8 S V2'
_chemical_formula_weight 766.94
_chemical_name_systematic
;
 ?
;
_space_group_crystal_system monoclinic
_space_group_IT_number 15
_space_group_name_Hall '-C 2yc'
_space_group_name_H-M_alt 'C 1 2/c 1'
_symmetry_space_group_name_Hall '-C 2yc'
_symmetry_space_group_name_H-M 'C 1 2/c 1'
_atom_sites_solution_hydrogens geom
_audit_creation_method SHELXL-2013
_audit_update_record
;
2016-09-27 deposited with the CCDC.
2017-04-26 downloaded from the CCDC.
;
_cell_angle_alpha 90
_cell_angle_beta 129.985(4)
_cell_angle_gamma 90
_cell_formula_units_Z 8
_cell_length_a 29.889(2)
_cell_length_b 14.1920(8)
_cell_length_c 20.2188(13)
_cell_measurement_reflns_used 9875
_cell_measurement_temperature 293(2)
_cell_measurement_theta_max 28.30
_cell_measurement_theta_min 2.66
_cell_volume 6571.4(8)
_computing_cell_refinement 'Bruker SAINT'
_computing_data_collection 'Bruker APEX2'
_computing_data_reduction 'Bruker SAINT'
_computing_molecular_graphics 'Bruker SHELXTL'
_computing_publication_material 'Bruker SHELXTL'
_computing_structure_refinement 'SHELXL-2014 (Sheldrick, 2014)'
_computing_structure_solution 'SHELXS-97 (Sheldrick 2008)'
_diffrn_ambient_temperature 293(2)
_diffrn_measured_fraction_theta_full 0.997
_diffrn_measured_fraction_theta_max 0.996
_diffrn_measurement_device_type 'Bruker APEX-II CCD'
_diffrn_measurement_method '\f and \w scans'
_diffrn_radiation_type MoK\a
_diffrn_radiation_wavelength 0.71073
_diffrn_reflns_av_R_equivalents 0.0410
_diffrn_reflns_av_unetI/netI 0.0281
_diffrn_reflns_Laue_measured_fraction_full 0.997
_diffrn_reflns_Laue_measured_fraction_max 0.996
_diffrn_reflns_limit_h_max 39
_diffrn_reflns_limit_h_min -37
_diffrn_reflns_limit_k_max 18
_diffrn_reflns_limit_k_min -18
_diffrn_reflns_limit_l_max 26
_diffrn_reflns_limit_l_min -26
_diffrn_reflns_number 51619
_diffrn_reflns_point_group_measured_fraction_full 0.997
_diffrn_reflns_point_group_measured_fraction_max 0.996
_diffrn_reflns_theta_full 25.242
_diffrn_reflns_theta_max 28.357
_diffrn_reflns_theta_min 2.466
_diffrn_source Mo
_exptl_absorpt_coefficient_mu 0.771
_exptl_absorpt_correction_type multi-scan
_exptl_crystal_colour yellow
_exptl_crystal_density_diffrn 1.550
_exptl_crystal_description prism
_exptl_crystal_F_000 3112
_exptl_crystal_size_max 0.28
_exptl_crystal_size_mid 0.20
_exptl_crystal_size_min 0.10
_exptl_transmission_factor_max 0.742
_exptl_transmission_factor_min 0.420
_refine_diff_density_max 1.320
_refine_diff_density_min -1.254
_refine_diff_density_rms 0.100
_refine_ls_extinction_method none
_refine_ls_goodness_of_fit_ref 1.054
_refine_ls_hydrogen_treatment constr
_refine_ls_matrix_type full
_refine_ls_number_parameters 438
_refine_ls_number_reflns 8166
_refine_ls_number_restraints 0
_refine_ls_restrained_S_all 1.054
_refine_ls_R_factor_all 0.0781
_refine_ls_R_factor_gt 0.0569
_refine_ls_shift/su_max 0.001
_refine_ls_shift/su_mean 0.000
_refine_ls_structure_factor_coef Fsqd
_refine_ls_weighting_details
;
 w=1/[\s^2^(Fo^2^)+(0.0964P)^2^+19.6029P]
 where P=(Fo^2^+2Fc^2^)/3
;
_refine_ls_weighting_scheme calc
_refine_ls_wR_factor_gt 0.1603
_refine_ls_wR_factor_ref 0.1851
_reflns_Friedel_coverage 0.000
_reflns_number_gt 6169
_reflns_number_total 8166
_reflns_threshold_expression 'I > 2\s(I)'
_cod_data_source_file c7nj00186j2.cif
_cod_data_source_block 3
_cod_original_formula_sum 'C32.50 H23 Cl N4 O8 S V2'
_cod_database_code 7056124
_shelx_space_group_comment
;
The symmetry employed for this shelxl refinement is uniquely defined
by the following loop, which should always be used as a source of
symmetry information in preference to the above space-group names.
They are only intended as comments.
;
_shelxl_version_number 2013-2

loop_
_space_group_symop_operation_xyz
'x, y, z'
'-x, y, -z+1/2'
'x+1/2, y+1/2, z'
'-x+1/2, y+1/2, -z+1/2'
'-x, -y, -z'
'x, -y, z-1/2'
'-x+1/2, -y+1/2, -z'
'x+1/2, -y+1/2, z-1/2'

loop_
_atom_site_label
_atom_site_type_symbol
_atom_site_fract_x
_atom_site_fract_y
_atom_site_fract_z
_atom_site_U_iso_or_equiv
_atom_site_adp_type
_atom_site_occupancy
_atom_site_site_symmetry_order
_atom_site_calc_flag
_atom_site_refinement_flags_posn
_atom_site_refinement_flags_adp
_atom_site_refinement_flags_occupancy
V1 V 0.34913(2) 0.45398(4) 0.19671(3) 0.02933(14) Uani 1 1 d . . .
V2 V 0.31998(2) 0.54310(4) 0.32385(3) 0.03378(15) Uani 1 1 d . . .
O1 O 0.39770(10) 0.40929(18) 0.19615(15) 0.0419(5) Uani 1 1 d . . .
O2 O 0.27688(12) 0.6094(2) 0.32299(18) 0.0552(7) Uani 1 1 d . . .
N1 N 0.28067(11) 0.4763(2) 0.06405(17) 0.0359(6) Uani 1 1 d . . .
C2 C 0.27187(16) 0.5521(3) 0.0196(2) 0.0455(8) Uani 1 1 d . . .
H2 H 0.2991 0.6007 0.0475 0.055 Uiso 1 1 calc R U .
C3 C 0.22282(18) 0.5628(3) -0.0685(3) 0.0579(11) Uani 1 1 d . . .
H3 H 0.2173 0.6180 -0.0977 0.070 Uiso 1 1 calc R U .
C4 C 0.18364(17) 0.4904(4) -0.1103(2) 0.0552(10) Uani 1 1 d . . .
H4 H 0.1519 0.4954 -0.1690 0.066 Uiso 1 1 calc R U .
C5 C 0.19108(14) 0.4086(3) -0.0650(2) 0.0432(8) Uani 1 1 d . . .
C6 C 0.15051(15) 0.3337(3) -0.1007(2) 0.0519(9) Uani 1 1 d . . .
H6 H 0.1180 0.3343 -0.1592 0.062 Uiso 1 1 calc R U .
C7 C 0.15858(15) 0.2608(3) -0.0504(2) 0.0497(9) Uani 1 1 d . . .
H7 H 0.1314 0.2120 -0.0753 0.060 Uiso 1 1 calc R U .
C8 C 0.20671(14) 0.2573(3) 0.0376(2) 0.0411(7) Uani 1 1 d . . .
H8 H 0.2107 0.2077 0.0712 0.049 Uiso 1 1 calc R U .
C9 C 0.24828(12) 0.3277(2) 0.07483(18) 0.0331(6) Uani 1 1 d . . .
C10 C 0.24076(13) 0.4044(2) 0.02358(18) 0.0350(6) Uani 1 1 d . . .
N11 N 0.29955(10) 0.33337(18) 0.16303(15) 0.0300(5) Uani 1 1 d . . .
C12 C 0.31622(13) 0.2638(2) 0.21552(19) 0.0342(6) Uani 1 1 d . . .
H12 H 0.2937 0.2092 0.1936 0.041 Uiso 1 1 calc R U .
C13 C 0.36718(13) 0.2650(2) 0.30554(19) 0.0339(6) Uani 1 1 d . . .
C14 C 0.38584(16) 0.1774(3) 0.3492(2) 0.0449(8) Uani 1 1 d . . .
H14 H 0.3646 0.1232 0.3196 0.054 Uiso 1 1 calc R U .
C15 C 0.43518(17) 0.1714(3) 0.4353(3) 0.0522(9) Uani 1 1 d . . .
H15 H 0.4476 0.1133 0.4630 0.063 Uiso 1 1 calc R U .
C16 C 0.46578(15) 0.2523(3) 0.4798(2) 0.0464(8) Uani 1 1 d . . .
H16 H 0.4990 0.2483 0.5376 0.056 Uiso 1 1 calc R U .
C17 C 0.44768(13) 0.3388(3) 0.43946(19) 0.0376(7) Uani 1 1 d . . .
H17 H 0.4687 0.3924 0.4710 0.045 Uiso 1 1 calc R U .
C18 C 0.39846(12) 0.3481(2) 0.35210(18) 0.0313(6) Uani 1 1 d . . .
O19 O 0.38164(9) 0.43378(15) 0.31681(12) 0.0327(4) Uani 1 1 d . . .
N21 N 0.38335(11) 0.5174(2) 0.45695(16) 0.0367(6) Uani 1 1 d . . .
C22 C 0.42823(15) 0.5723(3) 0.5140(2) 0.0473(8) Uani 1 1 d . . .
H22 H 0.4317 0.6300 0.4958 0.057 Uiso 1 1 calc R U .
C23 C 0.47074(17) 0.5467(3) 0.6007(2) 0.0559(10) Uani 1 1 d . . .
H23 H 0.5019 0.5868 0.6389 0.067 Uiso 1 1 calc R U .
C24 C 0.46632(16) 0.4631(3) 0.6288(2) 0.0540(10) Uani 1 1 d . . .
H24 H 0.4950 0.4451 0.6860 0.065 Uiso 1 1 calc R U .
C25 C 0.41813(15) 0.4034(3) 0.5710(2) 0.0450(8) Uani 1 1 d . . .
C26 C 0.40959(18) 0.3155(3) 0.5935(2) 0.0546(10) Uani 1 1 d . . .
H26 H 0.4353 0.2951 0.6505 0.066 Uiso 1 1 calc R U .
C27 C 0.36367(19) 0.2600(3) 0.5319(2) 0.0538(9) Uani 1 1 d . . .
H27 H 0.3589 0.2016 0.5477 0.065 Uiso 1 1 calc R U .
C28 C 0.32299(16) 0.2888(3) 0.4445(2) 0.0465(8) Uani 1 1 d . . .
H28 H 0.2922 0.2494 0.4036 0.056 Uiso 1 1 calc R U .
C29 C 0.32909(13) 0.3748(2) 0.42065(19) 0.0352(6) Uani 1 1 d . . .
C30 C 0.37705(14) 0.4337(3) 0.48378(19) 0.0363(7) Uani 1 1 d . . .
N31 N 0.29284(11) 0.4144(2) 0.33650(16) 0.0335(5) Uani 1 1 d . . .
C32 C 0.24322(14) 0.3760(3) 0.2734(2) 0.0393(7) Uani 1 1 d . . .
H32 H 0.2322 0.3210 0.2847 0.047 Uiso 1 1 calc R U .
C33 C 0.20436(13) 0.4137(3) 0.1873(2) 0.0390(7) Uani 1 1 d . . .
C34 C 0.14695(15) 0.3773(3) 0.1316(2) 0.0534(9) Uani 1 1 d . . .
H34 H 0.1365 0.3304 0.1516 0.064 Uiso 1 1 calc R U .
C35 C 0.10624(16) 0.4098(4) 0.0486(3) 0.0608(11) Uani 1 1 d . . .
H35 H 0.0686 0.3850 0.0126 0.073 Uiso 1 1 calc R U .
C36 C 0.12175(16) 0.4794(3) 0.0195(2) 0.0526(9) Uani 1 1 d . . .
H36 H 0.0941 0.5018 -0.0365 0.063 Uiso 1 1 calc R U .
C37 C 0.17702(14) 0.5166(3) 0.0711(2) 0.0419(7) Uani 1 1 d . . .
H37 H 0.1861 0.5644 0.0501 0.050 Uiso 1 1 calc R U .
C38 C 0.21984(13) 0.4830(2) 0.15530(19) 0.0345(6) Uani 1 1 d . . .
O39 O 0.27499(9) 0.51488(16) 0.20132(13) 0.0347(5) Uani 1 1 d . . .
S40 S 0.37381(4) 0.67037(5) 0.25958(5) 0.0385(2) Uani 1 1 d . . .
O41 O 0.37160(11) 0.58722(17) 0.21255(16) 0.0446(6) Uani 1 1 d . . .
O42 O 0.37240(11) 0.63329(17) 0.32777(15) 0.0432(5) Uani 1 1 d . . .
O43 O 0.32302(15) 0.7283(2) 0.1993(2) 0.0720(9) Uani 1 1 d . . .
O44 O 0.42816(14) 0.7181(2) 0.3018(2) 0.0702(9) Uani 1 1 d . . .
C60 C 0.0000 0.2397(6) -0.2500 0.0676(18) Uani 1 2 d S T P
H60A H 0.0341 0.1991 -0.2166 0.081 Uiso 0.5 1 calc R U P
H60B H -0.0341 0.1991 -0.2834 0.081 Uiso 0.5 1 calc R U P
Cl61 Cl 0.00168(8) 0.30015(15) -0.31945(12) 0.1117(6) Uani 1 1 d . . .

loop_
_atom_site_aniso_label
_atom_site_aniso_U_11
_atom_site_aniso_U_22
_atom_site_aniso_U_33
_atom_site_aniso_U_23
_atom_site_aniso_U_13
_atom_site_aniso_U_12
V1 0.0265(2) 0.0321(3) 0.0250(2) -0.00331(18) 0.0146(2) -0.00271(18)
V2 0.0309(3) 0.0365(3) 0.0287(3) -0.00539(19) 0.0168(2) -0.0001(2)
O1 0.0358(11) 0.0479(13) 0.0418(12) -0.0066(10) 0.0248(10) -0.0020(10)
O2 0.0469(14) 0.0600(17) 0.0509(15) -0.0091(13) 0.0278(12) 0.0097(12)
N1 0.0321(13) 0.0453(15) 0.0290(12) 0.0022(11) 0.0190(11) 0.0008(11)
C2 0.0419(18) 0.055(2) 0.0412(18) 0.0083(15) 0.0275(16) -0.0008(15)
C3 0.050(2) 0.078(3) 0.044(2) 0.026(2) 0.0291(18) 0.012(2)
C4 0.0392(18) 0.085(3) 0.0291(16) 0.0116(18) 0.0165(15) 0.0087(19)
C5 0.0297(15) 0.066(2) 0.0266(14) -0.0022(14) 0.0150(13) 0.0044(15)
C6 0.0309(16) 0.077(3) 0.0291(16) -0.0132(17) 0.0107(14) -0.0018(16)
C7 0.0331(16) 0.062(2) 0.0388(18) -0.0186(17) 0.0163(14) -0.0112(16)
C8 0.0329(15) 0.0472(18) 0.0331(15) -0.0097(13) 0.0165(13) -0.0059(13)
C9 0.0260(13) 0.0417(16) 0.0265(13) -0.0061(12) 0.0144(11) -0.0020(12)
C10 0.0263(13) 0.0490(18) 0.0240(13) -0.0036(12) 0.0136(11) 0.0010(12)
N11 0.0252(11) 0.0351(12) 0.0237(11) -0.0046(9) 0.0129(10) -0.0033(9)
C12 0.0300(14) 0.0379(15) 0.0320(14) -0.0057(12) 0.0186(12) -0.0076(12)
C13 0.0302(14) 0.0396(16) 0.0311(14) 0.0004(12) 0.0193(12) -0.0026(12)
C14 0.0441(18) 0.0423(18) 0.0422(18) 0.0019(14) 0.0250(16) -0.0038(14)
C15 0.050(2) 0.052(2) 0.048(2) 0.0186(17) 0.0281(18) 0.0084(17)
C16 0.0344(16) 0.063(2) 0.0305(15) 0.0085(15) 0.0156(13) 0.0060(15)
C17 0.0280(14) 0.0521(19) 0.0271(14) -0.0016(13) 0.0152(12) -0.0001(13)
C18 0.0261(13) 0.0424(16) 0.0268(13) 0.0001(11) 0.0176(11) 0.0011(11)
O19 0.0302(10) 0.0362(11) 0.0247(9) -0.0038(8) 0.0145(8) -0.0036(8)
N21 0.0292(12) 0.0503(16) 0.0284(12) -0.0070(11) 0.0175(11) -0.0019(11)
C22 0.0389(17) 0.066(2) 0.0366(17) -0.0130(16) 0.0240(15) -0.0110(16)
C23 0.0415(19) 0.083(3) 0.0324(17) -0.0181(18) 0.0188(16) -0.0195(19)
C24 0.0394(18) 0.088(3) 0.0243(15) -0.0056(16) 0.0160(14) -0.0033(18)
C25 0.0414(17) 0.066(2) 0.0275(15) -0.0029(14) 0.0220(14) 0.0019(16)
C26 0.059(2) 0.067(3) 0.0318(17) 0.0067(16) 0.0262(17) 0.0086(19)
C27 0.064(2) 0.052(2) 0.0403(18) 0.0062(16) 0.0313(18) 0.0044(18)
C28 0.0483(19) 0.049(2) 0.0370(17) -0.0019(15) 0.0249(16) -0.0003(16)
C29 0.0330(14) 0.0453(17) 0.0290(14) -0.0023(12) 0.0206(12) 0.0014(13)
C30 0.0326(15) 0.0520(18) 0.0268(13) -0.0038(13) 0.0203(12) 0.0007(13)
N31 0.0293(12) 0.0424(14) 0.0276(12) -0.0024(10) 0.0178(10) -0.0006(10)
C32 0.0323(15) 0.0492(18) 0.0339(15) -0.0014(13) 0.0201(13) -0.0047(13)
C33 0.0290(14) 0.0506(19) 0.0333(15) -0.0027(13) 0.0181(13) -0.0044(13)
C34 0.0343(17) 0.073(3) 0.0404(18) -0.0011(18) 0.0184(15) -0.0136(17)
C35 0.0269(16) 0.092(3) 0.0416(19) -0.004(2) 0.0120(15) -0.0094(18)
C36 0.0329(17) 0.073(3) 0.0332(17) 0.0071(17) 0.0125(14) 0.0105(17)
C37 0.0336(16) 0.0498(19) 0.0355(16) 0.0047(14) 0.0191(14) 0.0087(14)
C38 0.0286(14) 0.0399(16) 0.0298(14) -0.0036(12) 0.0165(12) 0.0016(12)
O39 0.0305(10) 0.0390(11) 0.0283(10) -0.0030(8) 0.0160(9) -0.0014(9)
S40 0.0398(4) 0.0307(4) 0.0351(4) -0.0029(3) 0.0195(3) -0.0034(3)
O41 0.0569(15) 0.0350(12) 0.0499(13) -0.0064(10) 0.0381(12) -0.0091(11)
O42 0.0497(14) 0.0381(12) 0.0383(12) -0.0090(10) 0.0267(11) -0.0091(10)
O43 0.083(2) 0.068(2) 0.0600(18) 0.0203(15) 0.0436(17) 0.0387(17)
O44 0.0683(19) 0.071(2) 0.0596(17) -0.0173(15) 0.0358(16) -0.0394(16)
C60 0.031(2) 0.099(5) 0.053(3) 0.000 0.018(2) 0.000
Cl61 0.0896(11) 0.1336(15) 0.1019(12) 0.0263(11) 0.0569(10) -0.0058(10)

loop_
_atom_type_symbol
_atom_type_description
_atom_type_scat_dispersion_real
_atom_type_scat_dispersion_imag
_atom_type_scat_source
C C 0.0033 0.0016 'International Tables Vol C Tables 4.2.6.8 and 6.1.1.4'
H H 0.0000 0.0000 'International Tables Vol C Tables 4.2.6.8 and 6.1.1.4'
Cl Cl 0.1484 0.1585 'International Tables Vol C Tables 4.2.6.8 and 6.1.1.4'
N N 0.0061 0.0033 'International Tables Vol C Tables 4.2.6.8 and 6.1.1.4'
O O 0.0106 0.0060 'International Tables Vol C Tables 4.2.6.8 and 6.1.1.4'
S S 0.1246 0.1234 'International Tables Vol C Tables 4.2.6.8 and 6.1.1.4'
V V 0.3005 0.5294 'International Tables Vol C Tables 4.2.6.8 and 6.1.1.4'

loop_
_geom_angle_atom_site_label_1
_geom_angle_atom_site_label_2
_geom_angle_atom_site_label_3
_geom_angle
_geom_angle_site_symmetry_1
_geom_angle_site_symmetry_3
O1 V1 O41 99.63(12) . .
O1 V1 O19 102.76(11) . .
O41 V1 O19 95.33(10) . .
O1 V1 N11 97.55(11) . .
O41 V1 N11 161.26(11) . .
O19 V1 N11 88.11(9) . .
O1 V1 N1 101.25(12) . .
O41 V1 N1 90.79(11) . .
O19 V1 N1 153.82(10) . .
N11 V1 N1 78.52(10) . .
O1 V1 O39 176.97(11) . .
O41 V1 O39 82.89(9) . .
O19 V1 O39 75.23(8) . .
N11 V1 O39 80.19(9) . .
N1 V1 O39 80.33(9) . .
O2 V2 O39 102.42(12) . .
O2 V2 O42 103.46(14) . .
O39 V2 O42 93.74(10) . .
O2 V2 N31 98.27(14) . .
O39 V2 N31 88.33(10) . .
O42 V2 N31 157.16(11) . .
O2 V2 N21 100.03(13) . .
O39 V2 N21 155.15(11) . .
O42 V2 N21 91.26(11) . .
N31 V2 N21 77.99(10) . .
C2 N1 C10 119.1(3) . .
C2 N1 V1 126.7(2) . .
C10 N1 V1 114.2(2) . .
N1 C2 C3 122.6(4) . .
N1 C2 H2 118.7 . .
C3 C2 H2 118.7 . .
C4 C3 C2 118.9(4) . .
C4 C3 H3 120.6 . .
C2 C3 H3 120.6 . .
C3 C4 C5 120.3(3) . .
C3 C4 H4 119.9 . .
C5 C4 H4 119.9 . .
C4 C5 C6 124.3(3) . .
C4 C5 C10 117.2(3) . .
C6 C5 C10 118.3(3) . .
C7 C6 C5 120.6(3) . .
C7 C6 H6 119.7 . .
C5 C6 H6 119.7 . .
C6 C7 C8 121.5(3) . .
C6 C7 H7 119.3 . .
C8 C7 H7 119.3 . .
C9 C8 C7 119.9(3) . .
C9 C8 H8 120.0 . .
C7 C8 H8 120.0 . .
C8 C9 C10 119.5(3) . .
C8 C9 N11 126.3(3) . .
C10 C9 N11 114.2(3) . .
N1 C10 C5 121.9(3) . .
N1 C10 C9 117.8(3) . .
C5 C10 C9 120.1(3) . .
C12 N11 C9 121.5(3) . .
C12 N11 V1 122.99(19) . .
C9 N11 V1 115.21(19) . .
N11 C12 C13 124.5(3) . .
N11 C12 H12 117.8 . .
C13 C12 H12 117.8 . .
C14 C13 C18 119.2(3) . .
C14 C13 C12 116.8(3) . .
C18 C13 C12 124.0(3) . .
C15 C14 C13 120.9(3) . .
C15 C14 H14 119.6 . .
C13 C14 H14 119.6 . .
C16 C15 C14 119.5(3) . .
C16 C15 H15 120.2 . .
C14 C15 H15 120.2 . .
C17 C16 C15 120.8(3) . .
C17 C16 H16 119.6 . .
C15 C16 H16 119.6 . .
C16 C17 C18 121.7(3) . .
C16 C17 H17 119.2 . .
C18 C17 H17 119.2 . .
O19 C18 C17 119.3(3) . .
O19 C18 C13 122.7(3) . .
C17 C18 C13 117.9(3) . .
C18 O19 V1 120.60(18) . .
C22 N21 C30 119.1(3) . .
C22 N21 V2 126.1(3) . .
C30 N21 V2 114.7(2) . .
N21 C22 C23 122.4(4) . .
N21 C22 H22 118.8 . .
C23 C22 H22 118.8 . .
C24 C23 C22 119.8(4) . .
C24 C23 H23 120.1 . .
C22 C23 H23 120.1 . .
C23 C24 C25 120.0(3) . .
C23 C24 H24 120.0 . .
C25 C24 H24 120.0 . .
C26 C25 C24 124.4(3) . .
C26 C25 C30 118.6(3) . .
C24 C25 C30 117.0(4) . .
C27 C26 C25 120.2(3) . .
C27 C26 H26 119.9 . .
C25 C26 H26 119.9 . .
C26 C27 C28 121.7(4) . .
C26 C27 H27 119.1 . .
C28 C27 H27 119.1 . .
C29 C28 C27 119.7(3) . .
C29 C28 H28 120.1 . .
C27 C28 H28 120.1 . .
C28 C29 N31 127.2(3) . .
C28 C29 C30 119.5(3) . .
N31 C29 C30 113.3(3) . .
N21 C30 C25 121.7(3) . .
N21 C30 C29 118.0(3) . .
C25 C30 C29 120.2(3) . .
C32 N31 C29 121.4(3) . .
C32 N31 V2 122.4(2) . .
C29 N31 V2 115.9(2) . .
N31 C32 C33 123.8(3) . .
N31 C32 H32 118.1 . .
C33 C32 H32 118.1 . .
C38 C33 C34 118.6(3) . .
C38 C33 C32 124.6(3) . .
C34 C33 C32 116.8(3) . .
C35 C34 C33 121.3(4) . .
C35 C34 H34 119.4 . .
C33 C34 H34 119.4 . .
C34 C35 C36 119.2(3) . .
C34 C35 H35 120.4 . .
C36 C35 H35 120.4 . .
C37 C36 C35 121.6(3) . .
C37 C36 H36 119.2 . .
C35 C36 H36 119.2 . .
C36 C37 C38 120.4(4) . .
C36 C37 H37 119.8 . .
C38 C37 H37 119.8 . .
O39 C38 C37 118.8(3) . .
O39 C38 C33 122.3(3) . .
C37 C38 C33 118.8(3) . .
C38 O39 V2 118.93(19) . .
C38 O39 V1 126.43(18) . .
V2 O39 V1 102.66(9) . .
O44 S40 O43 114.1(2) . .
O44 S40 O41 108.89(19) . .
O43 S40 O41 108.71(18) . .
O44 S40 O42 108.03(16) . .
O43 S40 O42 109.86(18) . .
O41 S40 O42 107.00(14) . .
S40 O41 V1 137.51(16) . .
S40 O42 V2 132.58(14) . .
Cl61 C60 Cl61 118.3(5) . 2_554
Cl61 C60 H60A 107.7 . .
Cl61 C60 H60A 107.7 2_554 .
Cl61 C60 H60B 107.7 . .
Cl61 C60 H60B 107.7 2_554 .
H60A C60 H60B 107.1 . .

loop_
_geom_bond_atom_site_label_1
_geom_bond_atom_site_label_2
_geom_bond_distance
_geom_bond_site_symmetry_2
V1 O1 1.591(2) .
V1 O41 1.963(2) .
V1 O19 1.972(2) .
V1 N11 2.072(2) .
V1 N1 2.104(3) .
V1 O39 2.436(2) .
V2 O2 1.586(3) .
V2 O39 1.956(2) .
V2 O42 1.985(2) .
V2 N31 2.080(3) .
V2 N21 2.100(3) .
N1 C2 1.316(4) .
N1 C10 1.370(4) .
C2 C3 1.411(5) .
C2 H2 0.9300 .
C3 C4 1.366(6) .
C3 H3 0.9300 .
C4 C5 1.406(6) .
C4 H4 0.9300 .
C5 C6 1.412(6) .
C5 C10 1.413(4) .
C6 C7 1.360(6) .
C6 H6 0.9300 .
C7 C8 1.397(5) .
C7 H7 0.9300 .
C8 C9 1.380(4) .
C8 H8 0.9300 .
C9 C10 1.418(5) .
C9 N11 1.422(4) .
N11 C12 1.292(4) .
C12 C13 1.439(4) .
C12 H12 0.9300 .
C13 C14 1.416(5) .
C13 C18 1.421(4) .
C14 C15 1.383(5) .
C14 H14 0.9300 .
C15 C16 1.380(6) .
C15 H15 0.9300 .
C16 C17 1.378(5) .
C16 H16 0.9300 .
C17 C18 1.401(4) .
C17 H17 0.9300 .
C18 O19 1.334(4) .
N21 C22 1.322(4) .
N21 C30 1.368(4) .
C22 C23 1.398(5) .
C22 H22 0.9300 .
C23 C24 1.358(6) .
C23 H23 0.9300 .
C24 C25 1.412(5) .
C24 H24 0.9300 .
C25 C26 1.407(6) .
C25 C30 1.421(4) .
C26 C27 1.363(6) .
C26 H26 0.9300 .
C27 C28 1.416(5) .
C27 H27 0.9300 .
C28 C29 1.368(5) .
C28 H28 0.9300 .
C29 N31 1.419(4) .
C29 C30 1.425(4) .
N31 C32 1.301(4) .
C32 C33 1.438(5) .
C32 H32 0.9300 .
C33 C38 1.409(5) .
C33 C34 1.413(5) .
C34 C35 1.373(5) .
C34 H34 0.9300 .
C35 C36 1.375(6) .
C35 H35 0.9300 .
C36 C37 1.372(5) .
C36 H36 0.9300 .
C37 C38 1.401(4) .
C37 H37 0.9300 .
C38 O39 1.348(4) .
S40 O44 1.430(3) .
S40 O43 1.445(3) .
S40 O41 1.490(2) .
S40 O42 1.501(3) .
C60 Cl61 1.674(4) .
C60 Cl61 1.674(4) 2_554
C60 H60A 0.9700 .
C60 H60B 0.9700 .
